data_2243422
loop_
_publ_author_name
'Assoumatine, Tokour\'e'
'Stoeckli-Evans, Helen'

_publ_section_title
;
 Crystal structures of [(\m~2~-L1)dibromidodicopper(II)] dibromide and
 poly[[(\m~2~-L1)diiodidodicopper(I)]-di-\m-iodido-dicopper(I)], where L1
 is 2,5,8,11,14,17-hexathia-[9.9](2,6,3,5)-pyrazinophane
;
_journal_issue 7
_journal_name_full 'Acta Crystallographica Section E'
_journal_page_first 984
_journal_page_last 989
_journal_paper_doi 10.1107/S2056989020007161
_journal_volume 76
_journal_year 2020
_chemical_formula_iupac '[Cu4 I4 (C16 H24 N2 S6)]'
_chemical_formula_moiety 'C16 H24 Cu4 I4 N2 S6'
_chemical_formula_sum 'C16 H24 Cu4 I4 N2 S6'
_chemical_formula_weight 1198.49
_chemical_name_systematic
Poly[[\m~2~-2,5,8,11,14,17-hexathia-[9.9](2,6,3,5)-pyrazinophane]tetra-\m-iodido-tetracopper(I)]
_space_group_crystal_system triclinic
_space_group_IT_number 2
_space_group_name_Hall '-P 1'
_space_group_name_H-M_alt 'P -1'
_atom_sites_solution_hydrogens geom
_atom_sites_solution_primary direct
_atom_sites_solution_secondary difmap
_audit_creation_method SHELXL-2018/3
_cell_angle_alpha 106.839(13)
_cell_angle_beta 104.644(13)
_cell_angle_gamma 93.412(12)
_cell_formula_units_Z 1
_cell_length_a 7.7713(8)
_cell_length_b 8.9456(9)
_cell_length_c 11.2464(14)
_cell_measurement_reflns_used 4652
_cell_measurement_temperature 293(2)
_cell_measurement_theta_max 25.79
_cell_measurement_theta_min 1.97
_cell_volume 716.53(16)
_computing_cell_refinement
;
CELL in <i>IPDS-I</i> (Stoe & Cie, 1997)
;
_computing_data_collection
;
EXPOSE in <i>IPDS-I</i> (Stoe & Cie, 1997)
;
_computing_data_reduction
;
INTEGRATE in <i>IPDS-I</i> (Stoe & Cie, 1997)
;
_computing_molecular_graphics
;
Mercury (Macrae <i>et al.</i>,  2020)
;
_computing_publication_material
;
<i>SHELXL2018/3</i> (Sheldrick, 2015), PLATON (Spek, 2020) and
publcif (Westrip, 2010)
;
_computing_structure_refinement
;
<i>SHELXL2018/3</i> (Sheldrick, 2015)
;
_computing_structure_solution
;
SHELXS-97 (Sheldrick, 2008)
;
_diffrn_ambient_temperature 293(2)
_diffrn_detector 'image plate'
_diffrn_measured_fraction_theta_full 0.940
_diffrn_measured_fraction_theta_max 0.939
_diffrn_measurement_device '1 circle goniometer'
_diffrn_measurement_device_type 'STOE IPDS 1'
_diffrn_measurement_method '\f rotation'
_diffrn_radiation_monochromator 'plane graphite'
_diffrn_radiation_source 'fine-focus sealed tube'
_diffrn_radiation_type MoK\a
_diffrn_radiation_wavelength 0.71073
_diffrn_reflns_av_R_equivalents 0.0996
_diffrn_reflns_av_unetI/netI 0.1159
_diffrn_reflns_limit_h_max 9
_diffrn_reflns_limit_h_min -9
_diffrn_reflns_limit_k_max 10
_diffrn_reflns_limit_k_min -10
_diffrn_reflns_limit_l_max 13
_diffrn_reflns_limit_l_min -13
_diffrn_reflns_number 5260
_diffrn_reflns_theta_full 25.242
_diffrn_reflns_theta_max 25.490
_diffrn_reflns_theta_min 2.404
_exptl_absorpt_coefficient_mu 7.686
_exptl_absorpt_correction_T_max 1.0000
_exptl_absorpt_correction_T_min 0.4346
_exptl_absorpt_correction_type multi-scan
_exptl_absorpt_process_details
;
(MULABS; Spek, 2020)
;
_exptl_crystal_colour orange
_exptl_crystal_density_diffrn 2.777
_exptl_crystal_description plate
_exptl_crystal_F_000 558
_exptl_crystal_size_max 0.300
_exptl_crystal_size_mid 0.200
_exptl_crystal_size_min 0.050
_refine_diff_density_max 2.251
_refine_diff_density_min -2.577
_refine_ls_extinction_method none
_refine_ls_goodness_of_fit_ref 0.950
_refine_ls_hydrogen_treatment constr
_refine_ls_matrix_type full
_refine_ls_number_parameters 127
_refine_ls_number_reflns 2505
_refine_ls_number_restraints 0
_refine_ls_restrained_S_all 0.950
_refine_ls_R_factor_all 0.0923
_refine_ls_R_factor_gt 0.0699
_refine_ls_shift/su_max 0.000
_refine_ls_shift/su_mean 0.000
_refine_ls_structure_factor_coef Fsqd
_refine_ls_weighting_details 'w=1/[\s^2^(Fo^2^)+(0.1100P)^2^] where P=(Fo^2^+2Fc^2^)/3'
_refine_ls_weighting_scheme calc
_refine_ls_wR_factor_gt 0.1760
_refine_ls_wR_factor_ref 0.1834
_reflns_number_gt 1698
_reflns_number_total 2505
_reflns_threshold_expression 'I > 2\s(I)'
_cod_data_source_file pk2634sup1.cif
_cod_data_source_block II
_cod_original_cell_volume 716.53(15)
_cod_database_code 2243422
_shelx_space_group_comment
;
The symmetry employed for this shelxl refinement is uniquely defined
by the following loop, which should always be used as a source of
symmetry information in preference to the above space-group names.
They are only intended as comments.
;
_shelx_estimated_absorpt_t_min 0.206
_shelx_estimated_absorpt_t_max 0.700

loop_
_space_group_symop_operation_xyz
'x, y, z'
'-x, -y, -z'

loop_
_atom_site_type_symbol
_atom_site_label
_atom_site_fract_x
_atom_site_fract_y
_atom_site_fract_z
_atom_site_U_iso_or_equiv
_atom_site_adp_type
_atom_site_calc_flag
_atom_site_occupancy
_atom_site_disorder_assembly
_atom_site_disorder_group
I I1 0.73534(12) 0.70224(11) 0.11663(9) 0.0396(3) Uani d 1 . .
I I2 0.34990(12) 0.56223(11) 0.29340(9) 0.0370(3) Uani d 1 . .
Cu Cu1 1.2404(2) 0.2890(2) 0.28830(16) 0.0332(4) Uani d 1 . .
Cu Cu2 0.5027(2) 0.4653(2) 0.10778(18) 0.0415(5) Uani d 1 . .
S S1 1.3999(4) 0.0851(4) 0.3255(3) 0.0326(8) Uani d 1 . .
S S2 1.1079(5) 0.2923(4) 0.4531(3) 0.0349(8) Uani d 1 . .
S S3 0.6749(4) 0.2663(4) 0.1450(3) 0.0296(7) Uani d 1 . .
N N1 1.0914(12) 0.1189(12) 0.1149(10) 0.025(2) Uani d 1 . .
C C1 0.9371(16) 0.1373(15) 0.0368(12) 0.0238(18) Uani d 1 . .
C C2 1.1538(15) -0.0213(15) 0.0762(11) 0.0238(18) Uani d 1 . .
C C3 1.3271(19) -0.0448(18) 0.1606(13) 0.038(3) Uani d 1 . .
H H3A 1.421167 -0.033142 0.120089 0.046 Uiso calc 1 . .
H H3B 1.314897 -0.152610 0.162526 0.046 Uiso calc 1 . .
C C4 1.2385(17) 0.0077(18) 0.3947(13) 0.035(3) Uani d 1 . .
H H4A 1.126049 -0.037376 0.327911 0.042 Uiso calc 1 . .
H H4B 1.284935 -0.075140 0.427765 0.042 Uiso calc 1 . .
C C5 1.206(2) 0.1374(18) 0.5023(14) 0.039(2) Uani d 1 . .
H H5A 1.319763 0.181893 0.567821 0.047 Uiso calc 1 . .
H H5B 1.127970 0.092387 0.541897 0.047 Uiso calc 1 . .
C C6 0.8751(19) 0.2106(18) 0.3709(14) 0.039(2) Uani d 1 . .
H H6A 0.868179 0.113955 0.301594 0.047 Uiso calc 1 . .
H H6B 0.817806 0.185297 0.431304 0.047 Uiso calc 1 . .
C C7 0.7789(16) 0.3263(16) 0.3162(12) 0.030(2) Uani d 1 . .
H H7A 0.864140 0.420800 0.338968 0.036 Uiso calc 1 . .
H H7B 0.686666 0.355435 0.359299 0.036 Uiso calc 1 . .
C C8 0.8623(16) 0.2892(16) 0.0814(13) 0.030(2) Uani d 1 . .
H H8A 0.824277 0.329504 0.008985 0.036 Uiso calc 1 . .
H H8B 0.956964 0.366690 0.147795 0.036 Uiso calc 1 . .

loop_
_atom_site_aniso_label
_atom_site_aniso_U_11
_atom_site_aniso_U_22
_atom_site_aniso_U_33
_atom_site_aniso_U_12
_atom_site_aniso_U_13
_atom_site_aniso_U_23
I1 0.0407(5) 0.0292(6) 0.0494(6) 0.0003(4) 0.0136(4) 0.0134(4)
I2 0.0437(5) 0.0156(5) 0.0585(6) 0.0031(4) 0.0271(4) 0.0110(4)
Cu1 0.0348(8) 0.0176(10) 0.0487(10) 0.0019(7) 0.0144(7) 0.0110(7)
Cu2 0.0424(10) 0.0387(12) 0.0546(12) 0.0177(8) 0.0220(8) 0.0219(9)
S1 0.0277(15) 0.030(2) 0.0386(18) 0.0065(13) 0.0051(13) 0.0109(15)
S2 0.0374(17) 0.025(2) 0.042(2) 0.0028(14) 0.0146(14) 0.0084(15)
S3 0.0284(15) 0.0216(19) 0.045(2) 0.0109(13) 0.0161(14) 0.0138(14)
N1 0.025(5) 0.013(6) 0.042(6) 0.005(4) 0.017(5) 0.009(4)
C1 0.029(4) 0.014(5) 0.031(5) 0.007(3) 0.011(4) 0.009(3)
C2 0.029(4) 0.014(5) 0.031(5) 0.007(3) 0.011(4) 0.009(3)
C3 0.052(8) 0.022(8) 0.038(8) 0.021(6) 0.014(6) 0.002(6)
C4 0.030(6) 0.038(9) 0.046(8) 0.005(6) 0.012(6) 0.028(7)
C5 0.050(6) 0.027(6) 0.044(6) 0.005(5) 0.012(5) 0.018(5)
C6 0.050(6) 0.027(6) 0.044(6) 0.005(5) 0.012(5) 0.018(5)
C7 0.029(5) 0.024(6) 0.042(5) 0.013(4) 0.018(4) 0.011(4)
C8 0.029(5) 0.024(6) 0.042(5) 0.013(4) 0.018(4) 0.011(4)

loop_
_atom_type_symbol
_atom_type_description
_atom_type_scat_dispersion_real
_atom_type_scat_dispersion_imag
_atom_type_scat_source
C C 0.0033 0.0016 'International Tables Vol C Tables 4.2.6.8 and 6.1.1.4'
H H 0.0000 0.0000 'International Tables Vol C Tables 4.2.6.8 and 6.1.1.4'
Cu Cu 0.3201 1.2651 'International Tables Vol C Tables 4.2.6.8 and 6.1.1.4'
I I -0.4742 1.8119 'International Tables Vol C Tables 4.2.6.8 and 6.1.1.4'
N N 0.0061 0.0033 'International Tables Vol C Tables 4.2.6.8 and 6.1.1.4'
S S 0.1246 0.1234 'International Tables Vol C Tables 4.2.6.8 and 6.1.1.4'

loop_
_geom_angle_atom_site_label_1
_geom_angle_atom_site_label_2
_geom_angle_atom_site_label_3
_geom_angle_site_symmetry_1
_geom_angle_site_symmetry_3
_geom_angle
_geom_angle_publ_flag
N1 Cu1 S2 . . 110.2(3) y
N1 Cu1 S1 . . 85.3(3) y
S2 Cu1 S1 . . 91.74(14) y
N1 Cu1 I2 . 1_655 121.1(3) y
S2 Cu1 I2 . 1_655 112.48(12) y
S1 Cu1 I2 . 1_655 130.61(10) y
S3 Cu2 I2 . . 109.54(11) y
S3 Cu2 I1 . . 105.86(10) y
I2 Cu2 I1 . . 109.04(8) y
S3 Cu2 I1 . 2_665 99.22(11) y
I2 Cu2 I1 . 2_665 112.01(7) y
I1 Cu2 I1 . 2_665 120.18(7) y
Cu2 I1 Cu2 . 2_665 59.82(7) y
Cu1 I2 Cu2 1_455 . 94.93(7) y
Cu2 Cu2 I1 2_665 . 60.27(7) y
Cu2 Cu2 I1 2_665 2_665 59.91(7) y
S3 Cu2 Cu2 . 2_665 115.75(13) y
I2 Cu2 Cu2 . 2_665 134.68(11) y
C3 S1 C4 . . 100.9(7) ?
C3 S1 Cu1 . . 96.4(5) ?
C4 S1 Cu1 . . 94.5(5) ?
C5 S2 C6 . . 104.7(7) ?
C5 S2 Cu1 . . 98.8(5) ?
C6 S2 Cu1 . . 105.0(5) ?
C7 S3 C8 . . 102.8(6) ?
C7 S3 Cu2 . . 106.0(4) ?
C8 S3 Cu2 . . 105.2(5) ?
C1 N1 C2 . . 116.6(10) ?
C1 N1 Cu1 . . 124.9(9) ?
C2 N1 Cu1 . . 118.5(8) ?
N1 C1 C2 . 2_755 122.1(12) ?
N1 C1 C8 . . 117.1(11) ?
C2 C1 C8 2_755 . 120.8(11) ?
N1 C2 C1 . 2_755 121.3(11) ?
N1 C2 C3 . . 117.9(11) ?
C1 C2 C3 2_755 . 120.7(12) ?
C2 C3 S1 . . 116.7(10) ?
C2 C3 H3A . . 108.1 ?
S1 C3 H3A . . 108.1 ?
C2 C3 H3B . . 108.1 ?
S1 C3 H3B . . 108.1 ?
H3A C3 H3B . . 107.3 ?
C5 C4 S1 . . 110.1(10) ?
C5 C4 H4A . . 109.6 ?
S1 C4 H4A . . 109.6 ?
C5 C4 H4B . . 109.6 ?
S1 C4 H4B . . 109.6 ?
H4A C4 H4B . . 108.2 ?
C4 C5 S2 . . 114.4(10) ?
C4 C5 H5A . . 108.7 ?
S2 C5 H5A . . 108.7 ?
C4 C5 H5B . . 108.7 ?
S2 C5 H5B . . 108.7 ?
H5A C5 H5B . . 107.6 ?
C7 C6 S2 . . 110.2(10) ?
C7 C6 H6A . . 109.6 ?
S2 C6 H6A . . 109.6 ?
C7 C6 H6B . . 109.6 ?
S2 C6 H6B . . 109.6 ?
H6A C6 H6B . . 108.1 ?
C6 C7 S3 . . 117.8(10) ?
C6 C7 H7A . . 107.9 ?
S3 C7 H7A . . 107.9 ?
C6 C7 H7B . . 107.9 ?
S3 C7 H7B . . 107.9 ?
H7A C7 H7B . . 107.2 ?
C1 C8 S3 . . 113.2(9) ?
C1 C8 H8A . . 108.9 ?
S3 C8 H8A . . 108.9 ?
C1 C8 H8B . . 108.9 ?
S3 C8 H8B . . 108.9 ?
H8A C8 H8B . . 107.7 ?

loop_
_geom_bond_atom_site_label_1
_geom_bond_atom_site_label_2
_geom_bond_site_symmetry_2
_geom_bond_distance
_geom_bond_publ_flag
Cu1 N1 . 2.095(10) y
Cu1 S1 . 2.342(4) y
Cu1 S2 . 2.331(4) y
Cu1 I2 1_655 2.5193(18) y
Cu2 S3 . 2.359(4) y
Cu2 I1 . 2.665(2) y
Cu2 I2 . 2.6166(19) y
I1 Cu2 2_665 2.675(2) y
Cu2 Cu2 2_665 2.663(4) y
S1 C3 . 1.803(13) ?
S1 C4 . 1.834(13) ?
S2 C5 . 1.779(16) ?
S2 C6 . 1.808(14) ?
S3 C7 . 1.793(13) ?
S3 C8 . 1.803(12) ?
N1 C1 . 1.346(16) ?
N1 C2 . 1.364(16) ?
C1 C2 2_755 1.373(17) ?
C1 C8 . 1.511(18) ?
C2 C3 . 1.504(19) ?
C3 H3A . 0.9700 ?
C3 H3B . 0.9700 ?
C4 C5 . 1.50(2) ?
C4 H4A . 0.9700 ?
C4 H4B . 0.9700 ?
C5 H5A . 0.9700 ?
C5 H5B . 0.9700 ?
C6 C7 . 1.50(2) ?
C6 H6A . 0.9700 ?
C6 H6B . 0.9700 ?
C7 H7A . 0.9700 ?
C7 H7B . 0.9700 ?
C8 H8A . 0.9700 ?
C8 H8B . 0.9700 ?

loop_
_geom_torsion_atom_site_label_1
_geom_torsion_atom_site_label_2
_geom_torsion_atom_site_label_3
_geom_torsion_atom_site_label_4
_geom_torsion_site_symmetry_1
_geom_torsion_site_symmetry_2
_geom_torsion_site_symmetry_3
_geom_torsion_site_symmetry_4
_geom_torsion
_geom_torsion_publ_flag
C2 N1 C1 C2 . . . 2_755 0.0(19) ?
Cu1 N1 C1 C2 . . . 2_755 179.6(9) ?
C2 N1 C1 C8 . . . . 177.4(10) ?
Cu1 N1 C1 C8 . . . . -3.0(15) ?
C1 N1 C2 C1 . . . 2_755 0.0(19) ?
Cu1 N1 C2 C1 . . . 2_755 -179.6(9) ?
C1 N1 C2 C3 . . . . 179.3(11) ?
Cu1 N1 C2 C3 . . . . -0.3(15) ?
N1 C2 C3 S1 . . . . 18.3(17) ?
C1 C2 C3 S1 2_755 . . . -162.3(10) ?
C4 S1 C3 C2 . . . . 72.6(13) ?
Cu1 S1 C3 C2 . . . . -23.2(12) ?
C3 S1 C4 C5 . . . . -150.3(10) ?
Cu1 S1 C4 C5 . . . . -52.9(10) ?
S1 C4 C5 S2 . . . . 62.8(12) ?
C6 S2 C5 C4 . . . . 74.9(11) ?
Cu1 S2 C5 C4 . . . . -33.3(10) ?
C5 S2 C6 C7 . . . . -176.2(10) ?
Cu1 S2 C6 C7 . . . . -72.6(10) ?
S2 C6 C7 S3 . . . . 121.3(9) ?
C8 S3 C7 C6 . . . . -78.8(11) ?
Cu2 S3 C7 C6 . . . . 171.0(9) ?
N1 C1 C8 S3 . . . . -103.2(11) ?
C2 C1 C8 S3 2_755 . . . 74.2(14) ?
C7 S3 C8 C1 . . . . 96.8(10) ?
Cu2 S3 C8 C1 . . . . -152.4(8) ?

_cod_database_fobs_code 2243422
